data_2013260
loop_
_publ_author_name
'Clark, Robert W.'
'Guzei, Ilia A.'
'Jin, Wiechang C.'
'Landis, Clark R.'

_publ_section_title
;
 A 1,2,4-diazaphospholane complex of rhodium
;
_journal_issue 4
_journal_name_full 'Acta Crystallographica Section C'
_journal_page_first m144
_journal_page_last m145
_journal_paper_doi 10.1107/S0108270103002142
_journal_volume 59
_journal_year 2003
_chemical_formula_iupac '[Rh (C8 H12) (C24 H23 N2 O4 P) Cl] , C H2 Cl2'
_chemical_formula_moiety 'C32 H35 Cl N2 O4 P Rh , C H2 Cl2'
_chemical_formula_sum 'C33 H37 Cl3 N2 O4 P Rh'
_chemical_formula_weight 765.88
_chemical_name_systematic
;
{2-[1-acetyl-5-(2-hydroxyphenyl)-4-phenyl-1,2,4-diazaphospholan-3-yl]phenyl
acetate-\kP}chloro(cycloocta-1,5-diene-\k^4^C^1^,C^2^,C^5^,C^6^)rhodium(I)
dichloromethane solvate
;
_space_group_IT_number 2
_symmetry_cell_setting triclinic
_symmetry_space_group_name_Hall '-P 1'
_symmetry_space_group_name_H-M 'P -1'
_atom_sites_solution_hydrogens geom
_atom_sites_solution_primary direct
_atom_sites_solution_secondary difmap
_audit_creation_method SHELXL97
_cell_angle_alpha 102.261(10)
_cell_angle_beta 103.030(10)
_cell_angle_gamma 95.789(10)
_cell_formula_units_Z 2
_cell_length_a 11.6420(5)
_cell_length_b 11.8755(5)
_cell_length_c 12.7087(6)
_cell_measurement_reflns_used 5120
_cell_measurement_temperature 173(2)
_cell_measurement_theta_max 25.0
_cell_measurement_theta_min 2.0
_cell_volume 1652.21(17)
_computing_cell_refinement 'SAINT (Bruker, 2001)'
_computing_data_collection 'SMART (Bruker, 2001)'
_computing_data_reduction SAINT
_computing_molecular_graphics SHELXTL
_computing_publication_material SHELXTL
_computing_structure_refinement SHELXTL
_computing_structure_solution 'SHELXTL (Bruker, 2000)'
_diffrn_ambient_temperature 173(2)
_diffrn_measured_fraction_theta_full 0.992
_diffrn_measured_fraction_theta_max 0.992
_diffrn_measurement_device_type 'Bruker SMART1000 CCD area-detector'
_diffrn_measurement_method \w
_diffrn_radiation_monochromator graphite
_diffrn_radiation_source 'fine-focus sealed tube'
_diffrn_radiation_type MoK\a
_diffrn_radiation_wavelength 0.71073
_diffrn_reflns_av_R_equivalents 0.029
_diffrn_reflns_av_sigmaI/netI 0.035
_diffrn_reflns_limit_h_max 13
_diffrn_reflns_limit_h_min -14
_diffrn_reflns_limit_k_max 14
_diffrn_reflns_limit_k_min -14
_diffrn_reflns_limit_l_max 15
_diffrn_reflns_limit_l_min 0
_diffrn_reflns_number 13910
_diffrn_reflns_theta_full 26.00
_diffrn_reflns_theta_max 26.00
_diffrn_reflns_theta_min 1.78
_diffrn_standards_decay_% <1
_exptl_absorpt_coefficient_mu 0.848
_exptl_absorpt_correction_T_max 0.935
_exptl_absorpt_correction_T_min 0.702
_exptl_absorpt_correction_type multi-scan
_exptl_absorpt_process_details '(SADABS; Bruker, 2000)'
_exptl_crystal_colour orange
_exptl_crystal_density_diffrn 1.539
_exptl_crystal_density_meas ?
_exptl_crystal_description needle
_exptl_crystal_F_000 784
_exptl_crystal_size_max 0.45
_exptl_crystal_size_mid 0.15
_exptl_crystal_size_min 0.08
_refine_diff_density_max 0.80
_refine_diff_density_min -0.45
_refine_ls_extinction_method none
_refine_ls_goodness_of_fit_ref 1.060
_refine_ls_hydrogen_treatment mixed
_refine_ls_matrix_type full
_refine_ls_number_parameters 403
_refine_ls_number_reflns 6453
_refine_ls_number_restraints 1
_refine_ls_restrained_S_all 1.060
_refine_ls_R_factor_all 0.037
_refine_ls_R_factor_gt 0.034
_refine_ls_shift/su_max <0.001
_refine_ls_shift/su_mean 0.000
_refine_ls_structure_factor_coef Fsqd
_refine_ls_weighting_details 'calc w = 1/[\s^2^(Fo^2^)+(0.0486P)^2^+0.8831P] where P=(Fo^2^+2Fc^2^)/3'
_refine_ls_weighting_scheme calc
_refine_ls_wR_factor_gt 0.086
_refine_ls_wR_factor_ref 0.088
_reflns_number_gt 5873
_reflns_number_total 6453
_reflns_threshold_expression I>2\s(I)
_cod_data_source_file fg1680.cif
_cod_data_source_block I
_cod_depositor_comments
;
The following automatic conversions were performed:
'_symmetry_cell_setting' value 'Triclinic' changed to 'triclinic'
according to '/home/saulius/struct/CIF-dictionaries/cif_core.dic'
dictionary named 'cif_core.dic' version 2.4.1 from
2010-06-29.

'_geom_bond_publ_flag' value 'Y' changed to 'y' according to
'/home/saulius/struct/CIF-dictionaries/cif_core.dic' dictionary named
'cif_core.dic' version 2.4.1 from 2010-06-29 (4 times).

Automatic conversion script
Id: cif_fix_enum 1527 2010-12-29 10:47:43Z saulius 

The following automatic conversions were performed:

'_symmetry_cell_setting' value 'Triclinic' changed to 'triclinic'
according to /home/saulius/struct/CIF-dictionaries/cif_core.dic
dictionary named 'cif_core.dic' version 2.4.1 from
2010-06-29.

'_geom_bond_publ_flag' value 'Y' changed to 'y'
according to /home/saulius/struct/CIF-dictionaries/cif_core.dic
dictionary named 'cif_core.dic' version 2.4.1 from 2010-06-29 (4
times).

Automatic conversion script
Id: cif_fix_values 1715 2011-07-08 13:25:40Z adriana 

The following automatic conversions were performed:

'_exptl_crystal_density_meas' value 'not measured' was changed to '?'
- the value is perceived as not measured.

Automatic conversion script
Id: cif_fix_values 3008 2015-01-20 13:52:24Z robertas 
;
_cod_database_code 2013260
_cod_database_fobs_code 2013260

loop_
_symmetry_equiv_pos_as_xyz
'x, y, z'
'-x, -y, -z'

loop_
_atom_site_label
_atom_site_fract_x
_atom_site_fract_y
_atom_site_fract_z
_atom_site_U_iso_or_equiv
_atom_site_adp_type
_atom_site_calc_flag
_atom_site_refinement_flags
_atom_site_occupancy
_atom_site_disorder_assembly
_atom_site_disorder_group
_atom_site_type_symbol
Rh 0.275305(15) 0.173446(15) 0.961962(14) 0.02008(8) Uani d . 1 . . Rh
P 0.16239(5) 0.25500(5) 0.83422(5) 0.01927(13) Uani d . 1 . . P
Cl1 0.45876(5) 0.26706(6) 0.94431(6) 0.03173(15) Uani d . 1 . . Cl
Cl2 0.25111(8) 0.90356(8) 0.64874(8) 0.0566(2) Uani d . 1 . . Cl
Cl3 0.47067(10) 1.04469(13) 0.65436(11) 0.0907(4) Uani d . 1 . . Cl
O1 0.29847(16) 0.25175(16) 0.51988(15) 0.0311(4) Uani d . 1 . . O
O2 0.3692(2) 0.4348(2) 0.5184(2) 0.0597(7) Uani d . 1 . . O
O3 0.14376(16) 0.63148(15) 0.84877(16) 0.0300(4) Uani d . 1 . . O
O4 0.00898(15) 0.37233(15) 1.02488(14) 0.0259(4) Uani d . 1 . . O
H4 -0.0373 0.3767 1.0671 0.039 Uiso calc R 1 . . H
N1 0.31141(18) 0.40651(18) 0.78875(17) 0.0232(4) Uani d D 1 . . N
H1 0.3696(17) 0.391(2) 0.8413(16) 0.028 Uiso d D 1 . . H
N2 0.23813(17) 0.47493(17) 0.84293(16) 0.0215(4) Uani d . 1 . . N
C1 0.3652(2) 0.1696(2) 1.1325(2) 0.0293(6) Uani d . 1 . . C
H1A 0.4401 0.2274 1.1659 0.035 Uiso calc R 1 . . H
C2 0.3799(2) 0.0694(2) 1.0649(2) 0.0297(6) Uani d . 1 . . C
H2 0.4632 0.0675 1.0568 0.036 Uiso calc R 1 . . H
C3 0.3096(3) -0.0493(2) 1.0522(2) 0.0349(6) Uani d . 1 . . C
H3A 0.2834 -0.0505 1.1209 0.042 Uiso calc R 1 . . H
H3B 0.3618 -0.1094 1.0423 0.042 Uiso calc R 1 . . H
C4 0.2000(3) -0.0788(2) 0.9524(2) 0.0328(6) Uani d . 1 . . C
H4A 0.2237 -0.1162 0.8849 0.039 Uiso calc R 1 . . H
H4B 0.1397 -0.1359 0.9652 0.039 Uiso calc R 1 . . H
C5 0.1440(2) 0.0262(2) 0.9320(2) 0.0254(5) Uani d . 1 . . C
H5 0.0846 0.0107 0.8582 0.030 Uiso calc R 1 . . H
C6 0.1220(2) 0.1149(2) 1.0126(2) 0.0231(5) Uani d . 1 . . C
H6 0.0503 0.1506 0.9854 0.028 Uiso calc R 1 . . H
C7 0.1487(2) 0.1174(2) 1.1362(2) 0.0280(5) Uani d . 1 . . C
H7A 0.1387 0.0363 1.1446 0.034 Uiso calc R 1 . . H
H7B 0.0901 0.1579 1.1688 0.034 Uiso calc R 1 . . H
C8 0.2755(2) 0.1788(2) 1.2013(2) 0.0306(6) Uani d . 1 . . C
H8A 0.2728 0.2623 1.2313 0.037 Uiso calc R 1 . . H
H8B 0.3023 0.1443 1.2654 0.037 Uiso calc R 1 . . H
C9 0.2338(2) 0.2956(2) 0.72495(19) 0.0229(5) Uani d . 1 . . C
H9 0.2853 0.2364 0.7044 0.027 Uiso calc R 1 . . H
C10 0.1602(2) 0.41415(19) 0.89699(19) 0.0201(5) Uani d . 1 . . C
H10 0.0773 0.4317 0.8738 0.024 Uiso calc R 1 . . H
C11 0.0109(2) 0.1831(2) 0.76125(19) 0.0238(5) Uani d . 1 . . C
C12 0.0016(2) 0.0844(2) 0.6755(2) 0.0299(6) Uani d . 1 . . C
H12 0.0718 0.0579 0.6602 0.036 Uiso calc R 1 . . H
C13 -0.1097(3) 0.0251(2) 0.6127(2) 0.0379(7) Uani d . 1 . . C
H13 -0.1157 -0.0417 0.5541 0.046 Uiso calc R 1 . . H
C14 -0.2119(3) 0.0629(3) 0.6352(2) 0.0390(7) Uani d . 1 . . C
H14 -0.2881 0.0225 0.5919 0.047 Uiso calc R 1 . . H
C15 -0.2034(2) 0.1595(3) 0.7206(2) 0.0350(6) Uani d . 1 . . C
H15 -0.2738 0.1851 0.7361 0.042 Uiso calc R 1 . . H
C16 -0.0925(2) 0.2195(2) 0.7839(2) 0.0277(5) Uani d . 1 . . C
H16 -0.0872 0.2856 0.8430 0.033 Uiso calc R 1 . . H
C17 0.1522(2) 0.3105(2) 0.6195(2) 0.0236(5) Uani d . 1 . . C
C18 0.0421(2) 0.3493(2) 0.6149(2) 0.0277(5) Uani d . 1 . . C
H18 0.0168 0.3700 0.6815 0.033 Uiso calc R 1 . . H
C19 -0.0306(3) 0.3585(2) 0.5161(2) 0.0324(6) Uani d . 1 . . C
H19 -0.1053 0.3846 0.5152 0.039 Uiso calc R 1 . . H
C20 0.0052(3) 0.3295(3) 0.4179(2) 0.0365(6) Uani d . 1 . . C
H20 -0.0457 0.3335 0.3494 0.044 Uiso calc R 1 . . H
C21 0.1143(3) 0.2950(2) 0.4208(2) 0.0345(6) Uani d . 1 . . C
H21 0.1403 0.2765 0.3543 0.041 Uiso calc R 1 . . H
C22 0.1869(2) 0.2873(2) 0.5207(2) 0.0270(5) Uani d . 1 . . C
C23 0.3848(3) 0.3366(3) 0.5149(2) 0.0394(7) Uani d . 1 . . C
C24 0.4964(3) 0.2877(3) 0.5041(3) 0.0549(9) Uani d . 1 . . C
H24A 0.5480 0.3419 0.4798 0.082 Uiso calc R 1 . . H
H24B 0.4756 0.2124 0.4492 0.082 Uiso calc R 1 . . H
H24C 0.5385 0.2768 0.5764 0.082 Uiso calc R 1 . . H
C25 0.2201(2) 0.5778(2) 0.8182(2) 0.0232(5) Uani d . 1 . . C
C26 0.2995(2) 0.6241(2) 0.7537(2) 0.0332(6) Uani d . 1 . . C
H26A 0.2807 0.7003 0.7434 0.050 Uiso calc R 1 . . H
H26B 0.2863 0.5698 0.6808 0.050 Uiso calc R 1 . . H
H26C 0.3832 0.6326 0.7948 0.050 Uiso calc R 1 . . H
C27 0.2024(2) 0.44839(19) 1.02271(19) 0.0217(5) Uani d . 1 . . C
C28 0.3175(2) 0.5021(2) 1.0798(2) 0.0326(6) Uani d . 1 . . C
H28 0.3736 0.5188 1.0392 0.039 Uiso calc R 1 . . H
C29 0.3520(3) 0.5318(3) 1.1953(2) 0.0417(7) Uani d . 1 . . C
H29 0.4318 0.5670 1.2331 0.050 Uiso calc R 1 . . H
C30 0.2706(3) 0.5103(3) 1.2551(2) 0.0385(7) Uani d . 1 . . C
H30 0.2940 0.5312 1.3342 0.046 Uiso calc R 1 . . H
C31 0.1542(2) 0.4579(2) 1.1997(2) 0.0293(6) Uani d . 1 . . C
H31 0.0978 0.4439 1.2408 0.035 Uiso calc R 1 . . H
C32 0.1207(2) 0.4262(2) 1.0843(2) 0.0222(5) Uani d . 1 . . C
C33 0.3886(3) 0.9835(3) 0.7328(3) 0.0543(9) Uani d . 1 . . C
H33A 0.3740 1.0462 0.7910 0.065 Uiso calc R 1 . . H
H33B 0.4351 0.9313 0.7702 0.065 Uiso calc R 1 . . H

loop_
_atom_site_aniso_label
_atom_site_aniso_U_11
_atom_site_aniso_U_22
_atom_site_aniso_U_33
_atom_site_aniso_U_12
_atom_site_aniso_U_13
_atom_site_aniso_U_23
Rh 0.02073(11) 0.01997(11) 0.02029(11) 0.00314(7) 0.00422(7) 0.00757(7)
P 0.0213(3) 0.0184(3) 0.0181(3) 0.0022(2) 0.0041(2) 0.0058(2)
Cl1 0.0223(3) 0.0366(3) 0.0400(4) 0.0030(3) 0.0067(3) 0.0194(3)
Cl2 0.0517(5) 0.0661(6) 0.0541(5) 0.0065(4) 0.0065(4) 0.0277(4)
Cl3 0.0603(7) 0.1134(10) 0.0835(8) -0.0229(6) 0.0200(6) 0.0069(7)
O1 0.0345(10) 0.0339(10) 0.0267(9) 0.0056(8) 0.0138(8) 0.0050(8)
O2 0.0591(15) 0.0464(14) 0.0784(18) -0.0038(12) 0.0293(14) 0.0185(13)
O3 0.0350(10) 0.0235(9) 0.0383(10) 0.0078(8) 0.0173(8) 0.0118(8)
O4 0.0255(9) 0.0287(9) 0.0238(9) 0.0000(7) 0.0103(7) 0.0049(7)
N1 0.0226(10) 0.0243(10) 0.0252(11) 0.0052(8) 0.0089(8) 0.0079(8)
N2 0.0240(10) 0.0211(10) 0.0222(10) 0.0031(8) 0.0096(8) 0.0072(8)
C1 0.0227(12) 0.0409(15) 0.0234(13) 0.0020(11) -0.0011(10) 0.0147(11)
C2 0.0248(13) 0.0401(15) 0.0315(14) 0.0140(11) 0.0076(11) 0.0199(12)
C3 0.0379(15) 0.0338(15) 0.0447(16) 0.0174(12) 0.0170(13) 0.0219(13)
C4 0.0464(16) 0.0209(12) 0.0354(15) 0.0072(11) 0.0154(12) 0.0100(11)
C5 0.0298(13) 0.0216(12) 0.0240(12) -0.0010(10) 0.0059(10) 0.0075(10)
C6 0.0235(12) 0.0238(12) 0.0235(12) 0.0007(9) 0.0065(10) 0.0096(10)
C7 0.0288(13) 0.0334(14) 0.0242(13) 0.0052(11) 0.0087(10) 0.0094(11)
C8 0.0337(14) 0.0370(14) 0.0210(12) 0.0059(11) 0.0051(11) 0.0085(11)
C9 0.0284(12) 0.0228(12) 0.0212(12) 0.0076(10) 0.0101(10) 0.0075(9)
C10 0.0214(11) 0.0191(11) 0.0218(12) 0.0029(9) 0.0083(9) 0.0061(9)
C11 0.0291(13) 0.0217(12) 0.0194(11) 0.0012(10) 0.0005(9) 0.0101(9)
C12 0.0373(15) 0.0238(12) 0.0267(13) 0.0019(11) 0.0036(11) 0.0083(10)
C13 0.0528(18) 0.0276(14) 0.0247(14) -0.0053(13) -0.0010(12) 0.0046(11)
C14 0.0344(15) 0.0428(16) 0.0303(15) -0.0127(13) -0.0070(12) 0.0137(13)
C15 0.0278(14) 0.0428(16) 0.0336(15) -0.0008(12) 0.0021(11) 0.0167(12)
C16 0.0284(13) 0.0302(13) 0.0231(12) 0.0005(10) 0.0028(10) 0.0094(10)
C17 0.0310(13) 0.0193(11) 0.0213(12) 0.0024(10) 0.0069(10) 0.0068(9)
C18 0.0362(14) 0.0264(13) 0.0244(13) 0.0068(11) 0.0111(11) 0.0098(10)
C19 0.0347(14) 0.0319(14) 0.0352(15) 0.0095(11) 0.0083(12) 0.0166(12)
C20 0.0413(16) 0.0417(16) 0.0246(13) 0.0032(13) 0.0001(12) 0.0138(12)
C21 0.0462(17) 0.0355(15) 0.0226(13) 0.0033(12) 0.0108(12) 0.0080(11)
C22 0.0321(13) 0.0234(12) 0.0253(13) 0.0017(10) 0.0079(10) 0.0063(10)
C23 0.0397(16) 0.0468(18) 0.0279(14) -0.0021(13) 0.0104(12) 0.0037(13)
C24 0.0373(18) 0.072(2) 0.0475(19) 0.0001(16) 0.0139(15) -0.0020(17)
C25 0.0255(12) 0.0213(12) 0.0224(12) 0.0002(10) 0.0054(10) 0.0066(9)
C26 0.0353(15) 0.0294(14) 0.0440(16) 0.0055(11) 0.0187(13) 0.0189(12)
C27 0.0272(12) 0.0174(11) 0.0211(12) 0.0039(9) 0.0069(10) 0.0049(9)
C28 0.0325(14) 0.0354(14) 0.0278(13) -0.0021(11) 0.0109(11) 0.0029(11)
C29 0.0338(15) 0.0527(18) 0.0270(14) -0.0090(13) 0.0005(12) -0.0001(13)
C30 0.0450(17) 0.0438(16) 0.0201(13) -0.0019(13) 0.0060(12) 0.0002(12)
C31 0.0360(14) 0.0304(13) 0.0238(13) 0.0032(11) 0.0121(11) 0.0075(10)
C32 0.0264(12) 0.0168(11) 0.0246(12) 0.0056(9) 0.0071(10) 0.0058(9)
C33 0.060(2) 0.055(2) 0.0416(18) 0.0155(17) -0.0002(16) 0.0102(16)

loop_
_atom_type_symbol
_atom_type_description
_atom_type_scat_dispersion_real
_atom_type_scat_dispersion_imag
_atom_type_scat_source
C C 0.0033 0.0016 'International Tables Vol C Tables 4.2.6.8 and 6.1.1.4'
H H 0.0000 0.0000 'International Tables Vol C Tables 4.2.6.8 and 6.1.1.4'
N N 0.0061 0.0033 'International Tables Vol C Tables 4.2.6.8 and 6.1.1.4'
O O 0.0106 0.0060 'International Tables Vol C Tables 4.2.6.8 and 6.1.1.4'
P P 0.1023 0.0942 'International Tables Vol C Tables 4.2.6.8 and 6.1.1.4'
Rh Rh -1.1178 0.9187 'International Tables Vol C Tables 4.2.6.8 and 6.1.1.4'
Cl Cl 0.1484 0.1585 'International Tables Vol C Tables 4.2.6.8 and 6.1.1.4'

loop_
_geom_angle_atom_site_label_1
_geom_angle_atom_site_label_2
_geom_angle_atom_site_label_3
_geom_angle
C5 Rh C6 38.30(9)
C5 Rh C1 96.54(10)
C6 Rh C1 81.77(9)
C5 Rh C2 80.65(10)
C6 Rh C2 88.77(9)
C1 Rh C2 35.79(10)
C5 Rh P 94.10(7)
C6 Rh P 91.45(7)
C1 Rh P 152.83(8)
C2 Rh P 171.17(7)
C5 Rh Cl1 152.42(7)
C6 Rh Cl1 167.60(7)
C1 Rh Cl1 89.06(7)
C2 Rh Cl1 88.63(7)
P Rh Cl1 92.97(2)
C11 P C9 106.33(11)
C11 P C10 109.41(11)
C9 P C10 90.90(10)
C11 P Rh 119.06(8)
C9 P Rh 116.79(8)
C10 P Rh 110.70(8)
C23 O1 C22 114.8(2)
C32 O4 H4 109.5
N2 N1 C9 106.00(18)
N2 N1 H1 108.3(18)
C9 N1 H1 108.6(18)
C25 N2 N1 118.78(19)
C25 N2 C10 122.50(19)
N1 N2 C10 116.35(18)
C2 C1 C8 125.3(2)
C2 C1 Rh 73.63(15)
C8 C1 Rh 108.41(16)
C2 C1 H1A 114.0
C8 C1 H1A 114.0
Rh C1 H1A 114.0
C1 C2 C3 123.9(2)
C1 C2 Rh 70.58(14)
C3 C2 Rh 111.47(17)
C1 C2 H2 114.3
C3 C2 H2 114.3
Rh C2 H2 114.3
C2 C3 C4 111.8(2)
C2 C3 H3A 109.3
C4 C3 H3A 109.3
C2 C3 H3B 109.3
C4 C3 H3B 109.3
H3A C3 H3B 107.9
C5 C4 C3 113.4(2)
C5 C4 H4A 108.9
C3 C4 H4A 108.9
C5 C4 H4B 108.9
C3 C4 H4B 108.9
H4A C4 H4B 107.7
C6 C5 C4 126.2(2)
C6 C5 Rh 71.59(14)
C4 C5 Rh 111.16(17)
C6 C5 H5 113.4
C4 C5 H5 113.4
Rh C5 H5 113.4
C5 C6 C7 124.0(2)
C5 C6 Rh 70.10(14)
C7 C6 Rh 113.14(16)
C5 C6 H6 114.0
C7 C6 H6 114.0
Rh C6 H6 114.0
C6 C7 C8 113.2(2)
C6 C7 H7A 108.9
C8 C7 H7A 108.9
C6 C7 H7B 108.9
C8 C7 H7B 108.9
H7A C7 H7B 107.7
C1 C8 C7 113.6(2)
C1 C8 H8A 108.8
C7 C8 H8A 108.8
C1 C8 H8B 108.8
C7 C8 H8B 108.8
H8A C8 H8B 107.7
N1 C9 C17 111.29(19)
N1 C9 P 101.19(15)
C17 C9 P 117.69(17)
N1 C9 H9 108.7
C17 C9 H9 108.7
P C9 H9 108.7
N2 C10 C27 112.88(19)
N2 C10 P 102.59(14)
C27 C10 P 113.63(16)
N2 C10 H10 109.2
C27 C10 H10 109.2
P C10 H10 109.2
C16 C11 C12 119.2(2)
C16 C11 P 125.22(19)
C12 C11 P 115.59(19)
C13 C12 C11 120.2(3)
C13 C12 H12 119.9
C11 C12 H12 119.9
C14 C13 C12 120.0(3)
C14 C13 H13 120.0
C12 C13 H13 120.0
C15 C14 C13 120.0(3)
C15 C14 H14 120.0
C13 C14 H14 120.0
C14 C15 C16 120.4(3)
C14 C15 H15 119.8
C16 C15 H15 119.8
C15 C16 C11 120.1(3)
C15 C16 H16 119.9
C11 C16 H16 119.9
C22 C17 C18 116.5(2)
C22 C17 C9 119.7(2)
C18 C17 C9 123.8(2)
C19 C18 C17 121.6(2)
C19 C18 H18 119.2
C17 C18 H18 119.2
C18 C19 C20 120.0(3)
C18 C19 H19 120.0
C20 C19 H19 120.0
C21 C20 C19 119.5(2)
C21 C20 H20 120.3
C19 C20 H20 120.3
C20 C21 C22 119.8(2)
C20 C21 H21 120.1
C22 C21 H21 120.1
C21 C22 C17 122.4(2)
C21 C22 O1 117.9(2)
C17 C22 O1 119.6(2)
O2 C23 O1 122.7(3)
O2 C23 C24 126.5(3)
O1 C23 C24 110.7(3)
C23 C24 H24A 109.5
C23 C24 H24B 109.5
H24A C24 H24B 109.5
C23 C24 H24C 109.5
H24A C24 H24C 109.5
H24B C24 H24C 109.5
O3 C25 N2 121.4(2)
O3 C25 C26 121.9(2)
N2 C25 C26 116.7(2)
C25 C26 H26A 109.5
C25 C26 H26B 109.5
H26A C26 H26B 109.5
C25 C26 H26C 109.5
H26A C26 H26C 109.5
H26B C26 H26C 109.5
C28 C27 C32 118.5(2)
C28 C27 C10 123.2(2)
C32 C27 C10 118.3(2)
C27 C28 C29 121.1(2)
C27 C28 H28 119.4
C29 C28 H28 119.4
C30 C29 C28 120.0(3)
C30 C29 H29 120.0
C28 C29 H29 120.0
C29 C30 C31 120.0(2)
C29 C30 H30 120.0
C31 C30 H30 120.0
C32 C31 C30 119.9(2)
C32 C31 H31 120.1
C30 C31 H31 120.1
O4 C32 C31 122.9(2)
O4 C32 C27 116.5(2)
C31 C32 C27 120.6(2)
Cl3 C33 Cl2 111.29(19)
Cl3 C33 H33A 109.4
Cl2 C33 H33A 109.4
Cl3 C33 H33B 109.4
Cl2 C33 H33B 109.4
H33A C33 H33B 108.0

loop_
_geom_bond_atom_site_label_1
_geom_bond_atom_site_label_2
_geom_bond_site_symmetry_2
_geom_bond_distance
_geom_bond_publ_flag
Rh C5 . 2.111(2) ?
Rh C6 . 2.130(2) ?
Rh C1 . 2.197(2) ?
Rh C2 . 2.235(2) ?
Rh P . 2.2943(6) y
Rh Cl1 . 2.3856(7) y
P C11 . 1.823(2) ?
P C9 . 1.891(2) ?
P C10 . 1.894(2) ?
Cl2 C33 . 1.759(4) ?
Cl3 C33 . 1.741(4) ?
O1 C23 . 1.372(4) ?
O1 C22 . 1.408(3) ?
O2 C23 . 1.191(4) ?
O3 C25 . 1.230(3) ?
O4 C32 . 1.361(3) ?
O4 H4 . 0.8400 ?
N1 N2 . 1.425(3) ?
N1 C9 . 1.478(3) ?
N1 H1 . 0.90(2) ?
N2 C25 . 1.349(3) ?
N2 C10 . 1.475(3) ?
C1 C2 . 1.362(4) y
C1 C8 . 1.504(4) ?
C1 H1A . 1.0000 ?
C2 C3 . 1.514(4) ?
C2 H2 . 1.0000 ?
C3 C4 . 1.533(4) ?
C3 H3A . 0.9900 ?
C3 H3B . 0.9900 ?
C4 C5 . 1.507(3) ?
C4 H4A . 0.9900 ?
C4 H4B . 0.9900 ?
C5 C6 . 1.392(3) y
C5 H5 . 1.0000 ?
C6 C7 . 1.524(3) ?
C6 H6 . 1.0000 ?
C7 C8 . 1.539(4) ?
C7 H7A . 0.9900 ?
C7 H7B . 0.9900 ?
C8 H8A . 0.9900 ?
C8 H8B . 0.9900 ?
C9 C17 . 1.514(3) ?
C9 H9 . 1.0000 ?
C10 C27 . 1.513(3) ?
C10 H10 . 1.0000 ?
C11 C16 . 1.387(4) ?
C11 C12 . 1.396(3) ?
C12 C13 . 1.387(4) ?
C12 H12 . 0.9500 ?
C13 C14 . 1.381(4) ?
C13 H13 . 0.9500 ?
C14 C15 . 1.379(4) ?
C14 H14 . 0.9500 ?
C15 C16 . 1.387(4) ?
C15 H15 . 0.9500 ?
C16 H16 . 0.9500 ?
C17 C22 . 1.385(3) ?
C17 C18 . 1.399(4) ?
C18 C19 . 1.379(4) ?
C18 H18 . 0.9500 ?
C19 C20 . 1.389(4) ?
C19 H19 . 0.9500 ?
C20 C21 . 1.369(4) ?
C20 H20 . 0.9500 ?
C21 C22 . 1.384(4) ?
C21 H21 . 0.9500 ?
C23 C24 . 1.497(4) ?
C24 H24A . 0.9800 ?
C24 H24B . 0.9800 ?
C24 H24C . 0.9800 ?
C25 C26 . 1.504(3) ?
C26 H26A . 0.9800 ?
C26 H26B . 0.9800 ?
C26 H26C . 0.9800 ?
C27 C28 . 1.385(4) ?
C27 C32 . 1.400(3) ?
C28 C29 . 1.387(4) ?
C28 H28 . 0.9500 ?
C29 C30 . 1.379(4) ?
C29 H29 . 0.9500 ?
C30 C31 . 1.390(4) ?
C30 H30 . 0.9500 ?
C31 C32 . 1.387(4) ?
C31 H31 . 0.9500 ?
C33 H33A . 0.9900 ?
C33 H33B . 0.9900 ?

loop_
_geom_hbond_atom_site_label_D
_geom_hbond_atom_site_label_H
_geom_hbond_atom_site_label_A
_geom_hbond_site_symmetry_A
_geom_hbond_distance_DH
_geom_hbond_distance_HA
_geom_hbond_distance_DA
_geom_hbond_angle_DHA
O4 H4 O3 2_567 0.84 1.82 2.654(2) 173
N1 H1 Cl1 . 0.90(2) 2.34(2) 3.167(2) 152(2)

loop_
_geom_torsion_atom_site_label_1
_geom_torsion_atom_site_label_2
_geom_torsion_atom_site_label_3
_geom_torsion_atom_site_label_4
_geom_torsion
C5 Rh P C11 3.21(12)
C6 Rh P C11 -35.05(12)
C1 Rh P C11 -109.72(18)
Cl1 Rh P C11 156.54(10)
C5 Rh P C9 -126.64(11)
C6 Rh P C9 -164.90(11)
C1 Rh P C9 120.42(17)
Cl1 Rh P C9 26.69(9)
C5 Rh P C10 131.26(10)
C6 Rh P C10 93.00(10)
C1 Rh P C10 18.32(17)
Cl1 Rh P C10 -75.41(8)
C9 N1 N2 C25 -118.3(2)
C9 N1 N2 C10 44.7(2)
C5 Rh C1 C2 63.97(16)
C6 Rh C1 C2 99.42(16)
P Rh C1 C2 176.37(13)
Cl1 Rh C1 C2 -88.96(15)
C5 Rh C1 C8 -58.45(19)
C6 Rh C1 C8 -23.01(18)
C2 Rh C1 C8 -122.4(3)
P Rh C1 C8 53.9(3)
Cl1 Rh C1 C8 148.62(18)
C8 C1 C2 C3 -2.1(4)
Rh C1 C2 C3 -103.3(2)
C8 C1 C2 Rh 101.3(2)
C5 Rh C2 C1 -115.21(17)
C6 Rh C2 C1 -77.58(16)
Cl1 Rh C2 C1 90.30(15)
C5 Rh C2 C3 4.61(18)
C6 Rh C2 C3 42.24(19)
C1 Rh C2 C3 119.8(3)
Cl1 Rh C2 C3 -149.89(18)
C1 C2 C3 C4 94.5(3)
Rh C2 C3 C4 14.0(3)
C2 C3 C4 C5 -34.0(3)
C3 C4 C5 C6 -44.2(4)
C3 C4 C5 Rh 37.9(3)
C1 Rh C5 C6 67.82(16)
C2 Rh C5 C6 99.99(15)
P Rh C5 C6 -87.15(14)
Cl1 Rh C5 C6 168.42(12)
C6 Rh C5 C4 -122.6(2)
C1 Rh C5 C4 -54.78(19)
C2 Rh C5 C4 -22.60(18)
P Rh C5 C4 150.25(17)
Cl1 Rh C5 C4 45.8(3)
C4 C5 C6 C7 -1.9(4)
Rh C5 C6 C7 -105.1(2)
C4 C5 C6 Rh 103.2(3)
C1 Rh C6 C5 -111.64(16)
C2 Rh C6 C5 -76.40(15)
P Rh C6 C5 94.78(14)
Cl1 Rh C6 C5 -154.4(3)
C5 Rh C6 C7 119.5(2)
C1 Rh C6 C7 7.88(18)
C2 Rh C6 C7 43.13(18)
P Rh C6 C7 -145.70(17)
Cl1 Rh C6 C7 -34.8(4)
C5 C6 C7 C8 89.7(3)
Rh C6 C7 C8 8.8(3)
C2 C1 C8 C7 -48.0(3)
Rh C1 C8 C7 34.6(3)
C6 C7 C8 C1 -29.5(3)
N2 N1 C9 C17 77.0(2)
N2 N1 C9 P -48.85(18)
C11 P C9 N1 145.63(15)
C10 P C9 N1 35.10(15)
Rh P C9 N1 -78.73(15)
C11 P C9 C17 24.2(2)
C10 P C9 C17 -86.35(19)
Rh P C9 C17 159.82(15)
C25 N2 C10 C27 -90.4(3)
N1 N2 C10 C27 107.3(2)
C25 N2 C10 P 146.94(19)
N1 N2 C10 P -15.4(2)
C11 P C10 N2 -120.18(15)
C9 P C10 N2 -12.51(16)
Rh P C10 N2 106.69(13)
C11 P C10 C27 117.64(17)
C9 P C10 C27 -134.69(18)
Rh P C10 C27 -15.49(18)
C9 P C11 C16 -121.6(2)
C10 P C11 C16 -24.7(2)
Rh P C11 C16 104.0(2)
C9 P C11 C12 57.8(2)
C10 P C11 C12 154.69(18)
Rh P C11 C12 -76.66(19)
C16 C11 C12 C13 1.2(4)
P C11 C12 C13 -178.2(2)
C11 C12 C13 C14 -0.4(4)
C12 C13 C14 C15 -0.4(4)
C13 C14 C15 C16 0.4(4)
C14 C15 C16 C11 0.4(4)
C12 C11 C16 C15 -1.2(4)
P C11 C16 C15 178.15(19)
N1 C9 C17 C22 93.3(3)
P C9 C17 C22 -150.64(19)
N1 C9 C17 C18 -85.3(3)
P C9 C17 C18 30.8(3)
C22 C17 C18 C19 3.2(4)
C9 C17 C18 C19 -178.2(2)
C17 C18 C19 C20 -0.4(4)
C18 C19 C20 C21 -1.8(4)
C19 C20 C21 C22 1.2(4)
C20 C21 C22 C17 1.7(4)
C20 C21 C22 O1 -179.9(2)
C18 C17 C22 C21 -3.8(4)
C9 C17 C22 C21 177.5(2)
C18 C17 C22 O1 177.8(2)
C9 C17 C22 O1 -0.8(3)
C23 O1 C22 C21 77.8(3)
C23 O1 C22 C17 -103.8(3)
C22 O1 C23 O2 4.8(4)
C22 O1 C23 C24 -175.0(2)
N1 N2 C25 O3 168.6(2)
C10 N2 C25 O3 6.7(4)
N1 N2 C25 C26 -12.6(3)
C10 N2 C25 C26 -174.5(2)
N2 C10 C27 C28 -18.1(3)
P C10 C27 C28 98.1(2)
N2 C10 C27 C32 160.9(2)
P C10 C27 C32 -82.8(2)
C32 C27 C28 C29 1.0(4)
C10 C27 C28 C29 -180.0(3)
C27 C28 C29 C30 -1.4(5)
C28 C29 C30 C31 0.5(5)
C29 C30 C31 C32 0.8(4)
C30 C31 C32 O4 178.5(2)
C30 C31 C32 C27 -1.2(4)
C28 C27 C32 O4 -179.4(2)
C10 C27 C32 O4 1.5(3)
C28 C27 C32 C31 0.3(4)
C10 C27 C32 C31 -178.8(2)
